data_4504225
loop_
_publ_author_name
'Li, Xiang-Ping'
'Pan, Mei'
'Zheng, Sheng-Run'
'Liu, Yong-Ru'
'He, Qi-Ting'
'Kang, Bei-Sheng'
'Su, Cheng-Yong'

_publ_section_title
;
 Dimension Increase via Hydrogen Bonding and Weak Coordination
 Interactions from Simple Complexes of 2-(Pyridyl)benzimidazole Ligands
;
_journal_issue 12
_journal_name_full 'Crystal Growth &amp; Design'
_journal_page_first 2481
_journal_paper_doi 10.1021/cg070080j
_journal_volume 7
_journal_year 2007
_chemical_formula_sum 'C24 H18 Ag2 B2 F8 N6'
_chemical_formula_weight 779.80
_chemical_name_systematic
; 
 ? 
;
_space_group_IT_number 14
_symmetry_cell_setting monoclinic
_symmetry_space_group_name_Hall '-P 2ybc'
_symmetry_space_group_name_H-M 'P 1 21/c 1'
_atom_sites_solution_hydrogens geom
_atom_sites_solution_primary direct
_atom_sites_solution_secondary difmap
_audit_creation_method SHELXL-97
_cell_angle_alpha 90.00
_cell_angle_beta 96.62
_cell_angle_gamma 90.00
_cell_formula_units_Z 2
_cell_length_a 10.374
_cell_length_b 10.122
_cell_length_c 12.521
_cell_measurement_temperature 293(2)
_cell_volume 1306.009
_computing_structure_refinement 'SHELXL-97 (Sheldrick, 1997)'
_computing_structure_solution 'SHELXS-97 (Sheldrick, 1990)'
_diffrn_ambient_temperature 293(2)
_diffrn_measured_fraction_theta_full 0.991
_diffrn_measured_fraction_theta_max 0.991
_diffrn_measurement_device_type CCD
_diffrn_radiation_monochromator graphite
_diffrn_radiation_source 'fine-focus sealed tube'
_diffrn_radiation_type MoK\a
_diffrn_radiation_wavelength 0.71073
_diffrn_reflns_av_R_equivalents 0.0177
_diffrn_reflns_av_sigmaI/netI 0.0188
_diffrn_reflns_limit_h_max 13
_diffrn_reflns_limit_h_min -12
_diffrn_reflns_limit_k_max 12
_diffrn_reflns_limit_k_min -12
_diffrn_reflns_limit_l_max 15
_diffrn_reflns_limit_l_min -14
_diffrn_reflns_number 7587
_diffrn_reflns_theta_full 27.03
_diffrn_reflns_theta_max 27.03
_diffrn_reflns_theta_min 2.59
_exptl_absorpt_coefficient_mu 1.585
_exptl_absorpt_correction_T_max 0.7218
_exptl_absorpt_correction_T_min 0.6478
_exptl_absorpt_correction_type multi-scan
_exptl_absorpt_process_details 'SADABS (Bruker 1997)'
_exptl_crystal_colour Cololress
_exptl_crystal_density_diffrn 1.983
_exptl_crystal_density_method 'not measured'
_exptl_crystal_description Block
_exptl_crystal_F_000 760
_exptl_crystal_size_max 0.30
_exptl_crystal_size_mid 0.25
_exptl_crystal_size_min 0.22
_refine_diff_density_max 0.295
_refine_diff_density_min -0.571
_refine_diff_density_rms 0.080
_refine_ls_extinction_method none
_refine_ls_goodness_of_fit_ref 1.088
_refine_ls_hydrogen_treatment geom
_refine_ls_matrix_type full
_refine_ls_number_parameters 193
_refine_ls_number_reflns 2835
_refine_ls_number_restraints 0
_refine_ls_restrained_S_all 1.088
_refine_ls_R_factor_all 0.0289
_refine_ls_R_factor_gt 0.0241
_refine_ls_shift/su_max 0.001
_refine_ls_shift/su_mean 0.000
_refine_ls_structure_factor_coef Fsqd
_refine_ls_weighting_details 'calc w=1/[\s^2^(Fo^2^)+(0.0341P)^2^+0.5009P] where P=(Fo^2^+2Fc^2^)/3'
_refine_ls_weighting_scheme calc
_refine_ls_wR_factor_gt 0.0623
_refine_ls_wR_factor_ref 0.0650
_reflns_number_gt 2487
_reflns_number_total 2835
_reflns_threshold_expression >2sigma(I)
_cod_data_source_file cg070080j-file003.cif
_cod_data_source_block 1
_cod_depositor_comments
;
The following automatic conversions were performed:

'_symmetry_cell_setting' value 'Monoclinic' changed to 'monoclinic'
according to /home/saulius/struct/CIF-dictionaries/cif_core.dic
dictionary named 'cif_core.dic' version 2.4.1 from 2010-06-29.

Automatic conversion script
Id: cif_fix_values 1715 2011-07-08 13:25:40Z adriana 
;
_cod_original_cell_volume 1306.0
_cod_original_sg_symbol_H-M P2(1)/c
_cod_database_code 4504225

loop_
_symmetry_equiv_pos_as_xyz
'x, y, z'
'-x, y+1/2, -z+1/2'
'-x, -y, -z'
'x, -y-1/2, z-1/2'

loop_
_atom_site_label
_atom_site_type_symbol
_atom_site_fract_x
_atom_site_fract_y
_atom_site_fract_z
_atom_site_U_iso_or_equiv
_atom_site_adp_type
_atom_site_occupancy
_atom_site_symmetry_multiplicity
_atom_site_calc_flag
_atom_site_refinement_flags
Ag1 Ag 0.900705(17) 0.211078(16) 0.040669(17) 0.04660(8) Uani 1 1 d .
C3 C 1.3457(3) 0.2033(2) -0.0534(2) 0.0474(6) Uani 1 1 d .
H3A H 1.3870 0.2834 -0.0623 0.057 Uiso 1 1 calc R
N2 N 1.07152(17) 0.33033(17) 0.08160(13) 0.0307(3) Uani 1 1 d .
C4 C 1.2413(2) 0.19622(19) 0.00738(17) 0.0319(4) Uani 1 1 d .
F3 F 0.52928(16) -0.00142(16) -0.38382(15) 0.0667(5) Uani 1 1 d .
N3 N 1.26423(17) 0.42365(17) 0.07793(15) 0.0355(4) Uani 1 1 d .
H3B H 1.3442 0.4331 0.0674 0.043 Uiso 1 1 calc R
F4 F 0.69191(15) 0.14193(18) -0.40406(13) 0.0636(4) Uani 1 1 d .
C9 C 1.1117(3) 0.7141(2) 0.18912(19) 0.0432(5) Uani 1 1 d .
H9A H 1.1242 0.8011 0.2119 0.052 Uiso 1 1 calc R
C7 C 1.1882(2) 0.5173(2) 0.11960(17) 0.0333(4) Uani 1 1 d .
C6 C 1.1914(2) 0.31426(19) 0.05645(17) 0.0317(4) Uani 1 1 d .
C12 C 1.0673(2) 0.45762(19) 0.12231(15) 0.0304(4) Uani 1 1 d .
C11 C 0.9651(2) 0.5271(2) 0.15966(16) 0.0359(5) Uani 1 1 d .
H11A H 0.8841 0.4885 0.1617 0.043 Uiso 1 1 calc R
C5 C 1.1846(2) 0.0736(2) 0.01750(17) 0.0344(4) Uani 1 1 d .
H5A H 1.1173 0.0671 0.0602 0.041 Uiso 1 1 calc R
C10 C 0.9893(2) 0.6551(2) 0.19329(17) 0.0408(5) Uani 1 1 d .
H10A H 0.9236 0.7037 0.2193 0.049 Uiso 1 1 calc R
C8 C 1.2129(2) 0.6476(2) 0.15264(18) 0.0406(5) Uani 1 1 d .
H8A H 1.2935 0.6869 0.1500 0.049 Uiso 1 1 calc R
B1 B 0.6066(3) 0.0969(3) -0.3351(2) 0.0420(6) Uani 1 1 d .
F1 F 0.67533(19) 0.0511(2) -0.24247(15) 0.0866(6) Uani 1 1 d .
N1 N 1.22122(17) -0.03572(17) -0.03063(15) 0.0366(4) Uani 1 1 d .
C1 C 1.3223(2) -0.0269(2) -0.0881(2) 0.0443(5) Uani 1 1 d .
H1A H 1.3499 -0.1024 -0.1212 0.053 Uiso 1 1 calc R
C2 C 1.3863(3) 0.0901(3) -0.0998(2) 0.0555(7) Uani 1 1 d .
H2A H 1.4571 0.0926 -0.1391 0.067 Uiso 1 1 calc R
F2 F 0.5276(4) 0.2029(4) -0.3104(4) 0.0468(9) Uiso 0.60 1 d P
F2'' F 0.5080(9) 0.2028(9) -0.3457(8) 0.047(2) Uiso 0.20 1 d P
F2' F 0.5522(10) 0.1851(10) -0.2788(8) 0.056(3) Uiso 0.20 1 d P

loop_
_atom_site_aniso_label
_atom_site_aniso_U_11
_atom_site_aniso_U_22
_atom_site_aniso_U_33
_atom_site_aniso_U_23
_atom_site_aniso_U_13
_atom_site_aniso_U_12
Ag1 0.03576(12) 0.03311(11) 0.07243(15) -0.01328(8) 0.01260(9) -0.01081(7)
C3 0.0465(14) 0.0349(12) 0.0646(16) -0.0011(10) 0.0227(12) -0.0111(10)
N2 0.0342(9) 0.0258(8) 0.0322(9) 0.0007(7) 0.0046(7) -0.0051(7)
C4 0.0305(10) 0.0290(10) 0.0361(10) 0.0008(8) 0.0029(8) -0.0030(8)
F3 0.0445(8) 0.0549(9) 0.0978(13) -0.0229(9) -0.0037(8) -0.0047(7)
N3 0.0268(9) 0.0293(8) 0.0501(10) -0.0032(8) 0.0032(7) -0.0062(7)
F4 0.0503(9) 0.0750(11) 0.0702(10) 0.0081(9) 0.0266(8) -0.0012(8)
C9 0.0554(15) 0.0321(11) 0.0403(12) -0.0110(9) -0.0026(10) -0.0032(9)
C7 0.0327(10) 0.0303(10) 0.0358(10) -0.0015(8) -0.0002(8) -0.0032(8)
C6 0.0316(10) 0.0272(9) 0.0357(10) 0.0020(8) 0.0009(8) -0.0053(8)
C12 0.0350(10) 0.0263(9) 0.0293(10) 0.0010(7) 0.0012(8) -0.0045(8)
C11 0.0376(11) 0.0390(11) 0.0318(10) -0.0001(9) 0.0062(8) -0.0041(9)
C5 0.0301(10) 0.0310(10) 0.0429(11) -0.0018(9) 0.0081(8) -0.0034(8)
C10 0.0493(13) 0.0388(11) 0.0344(11) -0.0064(9) 0.0052(9) 0.0048(10)
C8 0.0406(12) 0.0334(11) 0.0457(12) -0.0040(9) -0.0040(9) -0.0093(9)
B1 0.0321(13) 0.0442(14) 0.0503(15) -0.0037(11) 0.0074(10) -0.0013(10)
F1 0.0685(12) 0.1158(17) 0.0703(11) 0.0304(11) -0.0143(9) -0.0233(12)
N1 0.0327(9) 0.0300(9) 0.0477(10) -0.0054(8) 0.0066(8) -0.0041(7)
C1 0.0409(13) 0.0390(12) 0.0553(14) -0.0097(10) 0.0147(10) -0.0033(10)
C2 0.0538(15) 0.0485(14) 0.0704(17) -0.0082(13) 0.0333(13) -0.0099(12)

loop_
_atom_type_symbol
_atom_type_description
_atom_type_scat_dispersion_real
_atom_type_scat_dispersion_imag
_atom_type_scat_source
C C 0.0033 0.0016 'International Tables Vol C Tables 4.2.6.8 and 6.1.1.4'
H H 0.0000 0.0000 'International Tables Vol C Tables 4.2.6.8 and 6.1.1.4'
B B 0.0013 0.0007 'International Tables Vol C Tables 4.2.6.8 and 6.1.1.4'
N N 0.0061 0.0033 'International Tables Vol C Tables 4.2.6.8 and 6.1.1.4'
F F 0.0171 0.0103 'International Tables Vol C Tables 4.2.6.8 and 6.1.1.4'
Ag Ag -0.8971 1.1015 'International Tables Vol C Tables 4.2.6.8 and 6.1.1.4'

loop_
_geom_angle_atom_site_label_1
_geom_angle_atom_site_label_2
_geom_angle_atom_site_label_3
_geom_angle
_geom_angle_site_symmetry_3
N2 Ag1 N1 157.99(7) 3_755
C2 C3 C4 118.9(2) .
C2 C3 H3A 120.5 .
C4 C3 H3A 120.5 .
C6 N2 C12 105.71(17) .
C6 N2 Ag1 129.92(14) .
C12 N2 Ag1 123.15(14) .
C5 C4 C3 117.39(19) .
C5 C4 C6 121.20(19) .
C3 C4 C6 121.39(18) .
C6 N3 C7 108.01(17) .
C6 N3 H3B 126.0 .
C7 N3 H3B 126.0 .
C8 C9 C10 122.2(2) .
C8 C9 H9A 118.9 .
C10 C9 H9A 118.9 .
N3 C7 C12 105.50(17) .
N3 C7 C8 132.0(2) .
C12 C7 C8 122.4(2) .
N2 C6 N3 111.73(18) .
N2 C6 C4 125.81(18) .
N3 C6 C4 122.42(19) .
N2 C12 C7 109.04(18) .
N2 C12 C11 130.36(19) .
C7 C12 C11 120.58(19) .
C10 C11 C12 117.2(2) .
C10 C11 H11A 121.4 .
C12 C11 H11A 121.4 .
N1 C5 C4 123.72(19) .
N1 C5 H5A 118.1 .
C4 C5 H5A 118.1 .
C11 C10 C9 121.4(2) .
C11 C10 H10A 119.3 .
C9 C10 H10A 119.3 .
C9 C8 C7 116.2(2) .
C9 C8 H8A 121.9 .
C7 C8 H8A 121.9 .
F2' B1 F1 89.4(5) .
F2' B1 F3 117.9(5) .
F1 B1 F3 110.5(2) .
F2' B1 F4 117.4(5) .
F1 B1 F4 109.4(2) .
F3 B1 F4 110.1(2) .
F2' B1 F2 20.0(5) .
F1 B1 F2 109.4(3) .
F3 B1 F2 109.0(2) .
F4 B1 F2 108.5(3) .
F2' B1 F2'' 38.2(6) .
F1 B1 F2'' 127.5(4) .
F3 B1 F2'' 97.1(4) .
F4 B1 F2'' 101.1(4) .
F2 B1 F2'' 18.3(4) .
C5 N1 C1 117.84(18) .
C5 N1 Ag1 120.57(14) 3_755
C1 N1 Ag1 120.58(15) 3_755
N1 C1 C2 122.2(2) .
N1 C1 H1A 118.9 .
C2 C1 H1A 118.9 .
C3 C2 C1 119.9(2) .
C3 C2 H2A 120.1 .
C1 C2 H2A 120.1 .
F2' F2'' B1 60.8(7) .
F2'' F2' B1 81.0(8) .

loop_
_geom_bond_atom_site_label_1
_geom_bond_atom_site_label_2
_geom_bond_distance
_geom_bond_site_symmetry_2
Ag1 N2 2.1565(17) .
Ag1 N1 2.1748(17) 3_755
C3 C2 1.372(4) .
C3 C4 1.395(3) .
C3 H3A 0.9300 .
N2 C6 1.328(3) .
N2 C12 1.388(3) .
C4 C5 1.385(3) .
C4 C6 1.465(3) .
F3 B1 1.376(3) .
N3 C6 1.350(3) .
N3 C7 1.374(3) .
N3 H3B 0.8600 .
F4 B1 1.383(3) .
C9 C8 1.369(4) .
C9 C10 1.409(4) .
C9 H9A 0.9300 .
C7 C12 1.396(3) .
C7 C8 1.397(3) .
C12 C11 1.397(3) .
C11 C10 1.377(3) .
C11 H11A 0.9300 .
C5 N1 1.336(3) .
C5 H5A 0.9300 .
C10 H10A 0.9300 .
C8 H8A 0.9300 .
B1 F2' 1.305(10) .
B1 F1 1.370(3) .
B1 F2 1.406(4) .
B1 F2'' 1.477(10) .
N1 C1 1.341(3) .
N1 Ag1 2.1748(17) 3_755
C1 C2 1.374(3) .
C1 H1A 0.9300 .
C2 H2A 0.9300 .
F2'' F2' 0.925(15) .

loop_
_geom_hbond_atom_site_label_D
_geom_hbond_atom_site_label_H
_geom_hbond_atom_site_label_A
_geom_hbond_distance_DH
_geom_hbond_distance_HA
_geom_hbond_distance_DA
_geom_hbond_angle_DHA
_geom_hbond_site_symmetry_A
N3 H3B F3 0.86 2.07 2.847(2) 150.7 4_666
